data_7001627
loop_
_publ_author_name
'Krummenacher, Ivo'
'Fern\'andez, Ignacio'
'R\"uegger, Heinz'
'Weigend, Florian'
'Breher, Frank'

_publ_section_title
;
 Neutral and cationic main group element cages of germanium(ii) with
 pyrazolyl ligands: solid state structures, DFT calculations and
 advanced solution NMR investigations
;
_journal_issue 27
_journal_name_full 'Dalton Transactions'
_journal_page_first 5335
_journal_page_last 5347
_journal_paper_doi 10.1039/b901711a
_journal_year 2009
_chemical_formula_moiety 'C15 H3 F18 Ge2 N6, C F3 O3 S'
_chemical_formula_sum 'C16 H3 F21 Ge2 N6 O3 S'
_chemical_formula_weight 903.48
_chemical_name_systematic
;
?
;
_space_group_IT_number 9
_symmetry_cell_setting monoclinic
_symmetry_space_group_name_Hall 'C -2yc'
_symmetry_space_group_name_H-M 'C 1 c 1'
_atom_sites_solution_hydrogens geom
_atom_sites_solution_primary direct
_atom_sites_solution_secondary difmap
_audit_creation_method SHELXL-97
_cell_angle_alpha 90.00
_cell_angle_beta 127.789(1)
_cell_angle_gamma 90.00
_cell_formula_units_Z 4
_cell_length_a 19.664(1)
_cell_length_b 11.6115(6)
_cell_length_c 15.4412(8)
_cell_measurement_reflns_used 11541
_cell_measurement_temperature 200(2)
_cell_measurement_theta_max 27.00
_cell_measurement_theta_min 2.19
_cell_volume 2786.2(3)
_computing_cell_refinement 'Bruker SMART'
_computing_data_collection 'Bruker SMART'
_computing_data_reduction 'Bruker SAINT'
_computing_molecular_graphics 'Bruker SHELXTL'
_computing_publication_material 'Bruker SHELXTL'
_computing_structure_refinement 'Bruker SHELXTL'
_computing_structure_solution 'Bruker SHELXTL'
_diffrn_ambient_temperature 200(2)
_diffrn_measured_fraction_theta_full 0.997
_diffrn_measured_fraction_theta_max 0.997
_diffrn_measurement_device_type 'Bruker Apex with CCD'
_diffrn_measurement_method 'phi and omega scans'
_diffrn_radiation_monochromator graphite
_diffrn_radiation_source 'fine-focus sealed tube'
_diffrn_radiation_type MoK\a
_diffrn_radiation_wavelength 0.71073
_diffrn_reflns_av_R_equivalents 0.0181
_diffrn_reflns_av_sigmaI/netI 0.0245
_diffrn_reflns_limit_h_max 25
_diffrn_reflns_limit_h_min -25
_diffrn_reflns_limit_k_max 14
_diffrn_reflns_limit_k_min -14
_diffrn_reflns_limit_l_max 19
_diffrn_reflns_limit_l_min -19
_diffrn_reflns_number 11541
_diffrn_reflns_theta_full 27.00
_diffrn_reflns_theta_max 27.00
_diffrn_reflns_theta_min 2.19
_exptl_absorpt_coefficient_mu 2.408
_exptl_absorpt_correction_T_max 0.4948
_exptl_absorpt_correction_T_min 0.3079
_exptl_absorpt_correction_type empirical
_exptl_absorpt_process_details 'Blessing, 1995'
_exptl_crystal_colour colorless
_exptl_crystal_density_diffrn 2.154
_exptl_crystal_density_method 'not measured'
_exptl_crystal_description 'irregular shaped crystal'
_exptl_crystal_F_000 1736
_exptl_crystal_size_max 0.64
_exptl_crystal_size_mid 0.38
_exptl_crystal_size_min 0.34
_refine_diff_density_max 0.449
_refine_diff_density_min -0.370
_refine_diff_density_rms 0.054
_refine_ls_abs_structure_details 'Flack H D (1983), Acta Cryst. A39, 876-881'
_refine_ls_abs_structure_Flack 0.004(6)
_refine_ls_extinction_method none
_refine_ls_goodness_of_fit_ref 1.032
_refine_ls_hydrogen_treatment constr
_refine_ls_matrix_type full
_refine_ls_number_parameters 526
_refine_ls_number_reflns 5899
_refine_ls_number_restraints 164
_refine_ls_restrained_S_all 1.109
_refine_ls_R_factor_all 0.0269
_refine_ls_R_factor_gt 0.0262
_refine_ls_shift/su_max 0.000
_refine_ls_shift/su_mean 0.000
_refine_ls_structure_factor_coef Fsqd
_refine_ls_weighting_details 'calc w=1/[\s^2^(Fo^2^)+(0.0535P)^2^+0.2682P] where P=(Fo^2^+2Fc^2^)/3'
_refine_ls_weighting_scheme calc
_refine_ls_wR_factor_gt 0.0681
_refine_ls_wR_factor_ref 0.0685
_reflns_number_gt 5758
_reflns_number_total 5899
_reflns_threshold_expression >2sigma(I)
_cod_data_source_file b901711a.txt
_cod_data_source_block Ge2CF3CF3cat
_cod_original_cell_volume 2786.3(3)
_cod_original_sg_symbol_H-M Cc
_cod_database_code 7001627

loop_
_symmetry_equiv_pos_as_xyz
'x, y, z'
'x, -y, z+1/2'
'x+1/2, y+1/2, z'
'x+1/2, -y+1/2, z+1/2'

loop_
_atom_site_label
_atom_site_type_symbol
_atom_site_fract_x
_atom_site_fract_y
_atom_site_fract_z
_atom_site_U_iso_or_equiv
_atom_site_adp_type
_atom_site_occupancy
_atom_site_symmetry_multiplicity
_atom_site_calc_flag
_atom_site_refinement_flags
_atom_site_disorder_assembly
_atom_site_disorder_group
Ge1 Ge 0.443278(17) 0.47728(2) 0.68872(2) 0.02479(8) Uani 1 1 d . . .
N1 N 0.58390(15) 0.4047(2) 0.93068(18) 0.0238(5) Uani 1 1 d . . .
Ge2 Ge 0.52836(2) 0.24591(2) 0.90483(2) 0.02557(8) Uani 1 1 d . . .
N2 N 0.55330(15) 0.4884(2) 0.85346(19) 0.0243(5) Uani 1 1 d . . .
S3 S 0.23325(4) 0.32254(6) 0.42831(6) 0.02713(15) Uani 1 1 d . . .
N3 N 0.41353(15) 0.3422(2) 0.8301(2) 0.0253(5) Uani 1 1 d . . .
N4 N 0.38246(15) 0.4220(2) 0.7497(2) 0.0271(5) Uani 1 1 d . . .
N5 N 0.49227(15) 0.2300(2) 0.7503(2) 0.0240(5) Uani 1 1 d . . .
N6 N 0.48979(14) 0.3203(2) 0.69250(18) 0.0222(4) Uani 1 1 d . . .
O10 O 0.17424(15) 0.2926(2) 0.4515(2) 0.0372(5) Uani 1 1 d . . .
F10 F 0.64566(18) 0.7682(2) 0.9043(2) 0.0614(7) Uani 1 1 d . . .
C10 C 0.5918(2) 0.6856(3) 0.8377(3) 0.0337(6) Uani 1 1 d . . .
F11 F 0.51203(15) 0.72448(18) 0.7879(2) 0.0484(5) Uani 1 1 d . . .
O11 O 0.31796(15) 0.3530(2) 0.5243(2) 0.0458(6) Uani 1 1 d . . .
C11 C 0.60801(18) 0.5778(2) 0.9000(2) 0.0252(5) Uani 1 1 d . . .
F12 F 0.6006(2) 0.6708(2) 0.7602(2) 0.0587(6) Uani 1 1 d . . .
O12 O 0.19753(18) 0.3940(3) 0.3351(2) 0.0498(6) Uani 1 1 d . . .
C12 C 0.67420(19) 0.5542(3) 1.0081(2) 0.0305(6) Uani 1 1 d . . .
H12 H 0.7212 0.6025 1.0601 0.037 Uiso 1 1 calc R . .
C13 C 0.65677(18) 0.4456(3) 1.0235(2) 0.0271(6) Uani 1 1 d . . .
F13 F 0.72813(19) 0.4537(2) 1.21115(17) 0.0644(8) Uani 1 1 d . . .
F14 F 0.78102(14) 0.3409(2) 1.15785(18) 0.0490(5) Uani 1 1 d . . .
C14 C 0.7081(2) 0.3827(3) 1.1315(2) 0.0339(7) Uani 1 1 d . . .
F15 F 0.66499(15) 0.2945(2) 1.13230(17) 0.0510(5) Uani 1 1 d . . .
C20 C 0.2596(2) 0.5621(3) 0.6487(3) 0.0456(9) Uani 1 1 d D . .
C21 C 0.31018(19) 0.4666(3) 0.7288(3) 0.0322(7) Uani 1 1 d . B .
C22 C 0.2935(2) 0.4162(3) 0.7944(3) 0.0353(7) Uani 1 1 d . . .
H22 H 0.2472 0.4315 0.7967 0.042 Uiso 1 1 calc R B .
C23 C 0.35984(19) 0.3377(3) 0.8563(2) 0.0297(6) Uani 1 1 d . B .
F23 F 0.45234(18) 0.2787(3) 1.03871(19) 0.0603(7) Uani 1 1 d . B .
F24 F 0.3773(2) 0.1492(2) 0.9211(2) 0.0679(8) Uani 1 1 d . B .
C24 C 0.3759(3) 0.2594(3) 0.9429(3) 0.0407(8) Uani 1 1 d . . .
F25 F 0.3190(3) 0.2742(4) 0.9600(4) 0.1009(14) Uani 1 1 d . B .
C30 C 0.4981(2) 0.3535(3) 0.5396(3) 0.0373(7) Uani 1 1 d D . .
C31 C 0.49362(17) 0.2782(3) 0.6149(2) 0.0253(5) Uani 1 1 d . A .
C32 C 0.4985(2) 0.1599(3) 0.6198(3) 0.0309(6) Uani 1 1 d . . .
H32 H 0.5019 0.1087 0.5746 0.037 Uiso 1 1 calc R A .
C33 C 0.49711(19) 0.1334(2) 0.7055(2) 0.0278(6) Uani 1 1 d . A .
C34 C 0.4965(3) 0.0149(3) 0.7441(3) 0.0403(8) Uani 1 1 d D . .
C90 C 0.2522(2) 0.1844(3) 0.3898(3) 0.0373(7) Uani 1 1 d . . .
F90 F 0.29029(17) 0.1099(2) 0.4718(2) 0.0559(6) Uani 1 1 d . . .
F91 F 0.17800(16) 0.1370(3) 0.3075(2) 0.0701(9) Uani 1 1 d . . .
F92 F 0.30239(18) 0.1949(2) 0.3607(2) 0.0597(6) Uani 1 1 d . . .
F30 F 0.5201(6) 0.2982(8) 0.4865(6) 0.078(3) Uani 0.50 1 d PDU A 1
F31 F 0.5508(5) 0.4427(7) 0.5915(9) 0.056(3) Uani 0.50 1 d PDU A 1
F32 F 0.4221(4) 0.4044(7) 0.4635(5) 0.059(2) Uani 0.50 1 d PDU A 1
F30' F 0.5590(5) 0.3077(7) 0.5362(7) 0.071(2) Uani 0.50 1 d PDU A 2
F31' F 0.5254(5) 0.4587(6) 0.5797(9) 0.054(2) Uani 0.50 1 d PDU A 2
F32' F 0.4280(4) 0.3615(8) 0.4403(5) 0.073(3) Uani 0.50 1 d PDU A 2
F20 F 0.1766(7) 0.5304(12) 0.5926(13) 0.056(4) Uani 0.20 1 d PDU B 1
F21 F 0.2698(13) 0.5782(16) 0.5727(14) 0.049(5) Uani 0.20 1 d PDU B 1
F22 F 0.2681(9) 0.6561(10) 0.6945(11) 0.050(4) Uani 0.20 1 d PDU B 1
F20' F 0.2500(4) 0.5481(5) 0.5570(4) 0.0566(13) Uani 0.80 1 d PDU B 2
F21' F 0.3029(4) 0.6618(4) 0.6899(4) 0.098(2) Uani 0.80 1 d PDU B 2
F22' F 0.1857(3) 0.5769(6) 0.6247(5) 0.101(2) Uani 0.80 1 d PDU B 2
F33 F 0.5380(4) -0.0557(6) 0.7189(6) 0.0539(16) Uani 0.50 1 d PDU A 1
F34 F 0.5370(5) 0.0033(10) 0.8470(4) 0.061(3) Uani 0.50 1 d PDU A 1
F35 F 0.4196(4) -0.0262(9) 0.6881(7) 0.081(3) Uani 0.50 1 d PDU A 1
F33' F 0.4979(7) -0.0641(7) 0.6848(7) 0.098(4) Uani 0.50 1 d PDU A 2
F34' F 0.5600(5) -0.0020(11) 0.8467(5) 0.061(3) Uani 0.50 1 d PDU A 2
F35' F 0.4260(4) -0.0014(9) 0.7350(9) 0.104(4) Uani 0.50 1 d PDU A 2

loop_
_atom_site_aniso_label
_atom_site_aniso_U_11
_atom_site_aniso_U_22
_atom_site_aniso_U_33
_atom_site_aniso_U_23
_atom_site_aniso_U_13
_atom_site_aniso_U_12
Ge1 0.02501(14) 0.02028(14) 0.02245(13) 0.00590(11) 0.01116(11) 0.00356(11)
N1 0.0211(10) 0.0246(11) 0.0183(10) 0.0044(9) 0.0082(9) 0.0062(9)
Ge2 0.02968(15) 0.02349(14) 0.02228(13) 0.00644(10) 0.01528(11) 0.00360(11)
N2 0.0231(11) 0.0210(11) 0.0221(11) 0.0023(9) 0.0104(9) 0.0033(8)
S3 0.0192(3) 0.0301(4) 0.0270(3) -0.0019(3) 0.0115(3) -0.0065(3)
N3 0.0243(11) 0.0268(12) 0.0230(11) 0.0020(9) 0.0135(9) 0.0013(9)
N4 0.0218(11) 0.0271(12) 0.0258(11) 0.0029(9) 0.0111(9) 0.0055(9)
N5 0.0258(11) 0.0199(10) 0.0238(11) 0.0052(9) 0.0139(10) 0.0015(9)
N6 0.0209(10) 0.0207(11) 0.0195(10) 0.0052(8) 0.0096(8) 0.0013(8)
O10 0.0318(11) 0.0386(13) 0.0465(13) 0.0009(11) 0.0267(11) -0.0047(10)
F10 0.0582(15) 0.0347(12) 0.0544(14) -0.0059(10) 0.0157(12) -0.0216(11)
C10 0.0344(15) 0.0259(14) 0.0334(16) -0.0016(12) 0.0169(13) -0.0056(12)
F11 0.0399(11) 0.0320(9) 0.0576(14) 0.0145(10) 0.0219(10) 0.0093(9)
O11 0.0232(10) 0.0502(15) 0.0444(14) -0.0188(12) 0.0107(10) -0.0070(10)
C11 0.0247(12) 0.0226(13) 0.0246(13) -0.0012(10) 0.0133(11) 0.0018(10)
F12 0.0829(18) 0.0569(15) 0.0544(14) 0.0125(12) 0.0512(14) 0.0048(13)
O12 0.0460(14) 0.0531(16) 0.0500(15) 0.0190(13) 0.0292(13) 0.0036(12)
C12 0.0234(13) 0.0328(15) 0.0250(14) -0.0043(12) 0.0096(11) 0.0012(11)
C13 0.0229(13) 0.0337(15) 0.0193(12) 0.0019(11) 0.0103(10) 0.0080(11)
F13 0.0776(18) 0.0653(16) 0.0208(10) -0.0023(10) 0.0152(11) 0.0247(13)
F14 0.0327(10) 0.0636(14) 0.0350(10) 0.0148(11) 0.0127(8) 0.0221(10)
C14 0.0308(15) 0.0423(18) 0.0197(13) 0.0038(12) 0.0109(12) 0.0095(13)
F15 0.0446(12) 0.0667(15) 0.0307(10) 0.0179(10) 0.0175(9) 0.0038(11)
C20 0.043(2) 0.050(2) 0.0314(16) 0.0057(16) 0.0164(15) 0.0246(17)
C21 0.0225(14) 0.0356(16) 0.0261(14) -0.0058(12) 0.0085(11) 0.0067(11)
C22 0.0256(14) 0.0449(18) 0.0329(15) -0.0090(14) 0.0166(12) 0.0030(13)
C23 0.0261(13) 0.0353(16) 0.0268(14) -0.0063(12) 0.0158(12) -0.0034(12)
F23 0.0641(16) 0.0706(15) 0.0278(10) -0.0016(11) 0.0188(11) -0.0108(13)
F24 0.105(2) 0.0406(13) 0.0508(14) -0.0019(11) 0.0436(15) -0.0204(14)
C24 0.0390(18) 0.053(2) 0.0351(18) 0.0009(15) 0.0252(16) -0.0040(15)
F25 0.082(2) 0.156(4) 0.113(3) 0.062(3) 0.085(2) 0.041(2)
C30 0.0370(16) 0.0481(19) 0.0326(15) 0.0018(14) 0.0242(13) -0.0059(14)
C31 0.0181(12) 0.0316(14) 0.0212(13) 0.0018(11) 0.0095(10) -0.0020(10)
C32 0.0319(15) 0.0301(15) 0.0288(14) -0.0034(12) 0.0176(12) 0.0004(12)
C33 0.0276(13) 0.0197(13) 0.0298(14) 0.0011(11) 0.0144(12) 0.0024(10)
C34 0.047(2) 0.0222(15) 0.0389(18) 0.0045(12) 0.0198(16) 0.0008(13)
C90 0.0255(14) 0.0428(18) 0.0394(17) -0.0086(14) 0.0178(13) -0.0073(12)
F90 0.0594(14) 0.0399(12) 0.0711(15) 0.0093(11) 0.0413(13) 0.0091(10)
F91 0.0360(11) 0.0756(19) 0.0682(16) -0.0441(15) 0.0163(11) -0.0116(12)
F92 0.0639(15) 0.0688(17) 0.0729(17) -0.0079(13) 0.0555(15) -0.0023(13)
F30 0.133(7) 0.079(4) 0.070(5) 0.008(4) 0.087(5) 0.014(5)
F31 0.045(4) 0.060(5) 0.049(3) 0.006(3) 0.023(3) -0.024(3)
F32 0.046(3) 0.080(5) 0.036(3) 0.025(3) 0.019(2) -0.003(3)
F30' 0.089(5) 0.080(4) 0.097(6) 0.024(4) 0.084(5) 0.016(4)
F31' 0.081(6) 0.036(3) 0.068(5) 0.006(3) 0.058(5) -0.006(3)
F32' 0.064(4) 0.111(7) 0.026(3) 0.017(3) 0.018(3) -0.025(4)
F20 0.024(5) 0.052(7) 0.057(7) 0.005(5) 0.007(4) 0.014(5)
F21 0.060(8) 0.043(9) 0.056(8) 0.020(6) 0.042(7) 0.029(6)
F22 0.078(9) 0.028(6) 0.036(5) 0.004(4) 0.032(6) 0.028(6)
F20' 0.071(3) 0.047(3) 0.0408(19) 0.0099(16) 0.0284(19) 0.025(2)
F21' 0.112(4) 0.037(2) 0.068(3) 0.0001(18) 0.017(3) 0.011(2)
F22' 0.080(3) 0.142(5) 0.101(4) 0.060(4) 0.065(3) 0.084(3)
F33 0.075(4) 0.023(3) 0.070(4) -0.001(3) 0.048(4) 0.007(3)
F34 0.106(7) 0.033(3) 0.047(4) 0.002(3) 0.049(4) -0.008(4)
F35 0.059(4) 0.053(4) 0.092(5) 0.019(4) 0.027(3) -0.024(3)
F33' 0.186(9) 0.027(3) 0.061(4) -0.015(3) 0.066(6) -0.015(5)
F34' 0.049(3) 0.049(4) 0.057(4) 0.032(3) 0.019(3) 0.004(3)
F35' 0.068(4) 0.061(5) 0.174(9) 0.059(6) 0.070(5) 0.001(4)

loop_
_atom_type_symbol
_atom_type_description
_atom_type_scat_dispersion_real
_atom_type_scat_dispersion_imag
_atom_type_scat_source
C C 0.0033 0.0016 'International Tables Vol C Tables 4.2.6.8 and 6.1.1.4'
H H 0.0000 0.0000 'International Tables Vol C Tables 4.2.6.8 and 6.1.1.4'
N N 0.0061 0.0033 'International Tables Vol C Tables 4.2.6.8 and 6.1.1.4'
O O 0.0106 0.0060 'International Tables Vol C Tables 4.2.6.8 and 6.1.1.4'
F F 0.0171 0.0103 'International Tables Vol C Tables 4.2.6.8 and 6.1.1.4'
S S 0.1246 0.1234 'International Tables Vol C Tables 4.2.6.8 and 6.1.1.4'
Ge Ge 0.1547 1.8001 'International Tables Vol C Tables 4.2.6.8 and 6.1.1.4'

loop_
_geom_angle_atom_site_label_1
_geom_angle_atom_site_label_2
_geom_angle_atom_site_label_3
_geom_angle
_geom_angle_site_symmetry_1
_geom_angle_site_symmetry_3
_geom_angle_publ_flag
N6 Ge1 N4 94.96(9) . . ?
N6 Ge1 N2 84.74(9) . . ?
N4 Ge1 N2 85.41(10) . . ?
C13 N1 N2 107.0(2) . . ?
C13 N1 Ge2 128.0(2) . . ?
N2 N1 Ge2 125.04(18) . . ?
N5 Ge2 N1 94.09(9) . . ?
N5 Ge2 N3 85.41(10) . . ?
N1 Ge2 N3 83.95(9) . . ?
C11 N2 N1 107.7(2) . . ?
C11 N2 Ge1 125.96(19) . . ?
N1 N2 Ge1 126.27(18) . . ?
O12 S3 O11 116.23(18) . . ?
O12 S3 O10 114.62(16) . . ?
O11 S3 O10 113.65(16) . . ?
O12 S3 C90 104.84(18) . . ?
O11 S3 C90 102.25(15) . . ?
O10 S3 C90 102.94(16) . . ?
C23 N3 N4 107.8(2) . . ?
C23 N3 Ge2 126.0(2) . . ?
N4 N3 Ge2 126.19(18) . . ?
C21 N4 N3 107.3(3) . . ?
C21 N4 Ge1 126.9(2) . . ?
N3 N4 Ge1 125.30(18) . . ?
C33 N5 N6 106.9(2) . . ?
C33 N5 Ge2 126.25(19) . . ?
N6 N5 Ge2 123.04(19) . . ?
C31 N6 N5 107.9(2) . . ?
C31 N6 Ge1 125.15(19) . . ?
N5 N6 Ge1 123.23(18) . . ?
F12 C10 F10 108.1(3) . . ?
F12 C10 F11 106.5(3) . . ?
F10 C10 F11 107.5(3) . . ?
F12 C10 C11 112.4(3) . . ?
F10 C10 C11 110.6(3) . . ?
F11 C10 C11 111.6(3) . . ?
N2 C11 C12 110.3(3) . . ?
N2 C11 C10 121.3(3) . . ?
C12 C11 C10 128.3(3) . . ?
C13 C12 C11 104.1(3) . . ?
C13 C12 H12 128.0 . . ?
C11 C12 H12 128.0 . . ?
N1 C13 C12 110.9(3) . . ?
N1 C13 C14 124.1(3) . . ?
C12 C13 C14 124.8(3) . . ?
F14 C14 F13 107.1(3) . . ?
F14 C14 F15 107.0(3) . . ?
F13 C14 F15 107.3(3) . . ?
F14 C14 C13 112.6(3) . . ?
F13 C14 C13 110.0(3) . . ?
F15 C14 C13 112.6(3) . . ?
F22 C20 F22' 77.3(6) . . ?
F22 C20 F20' 126.4(8) . . ?
F22' C20 F20' 108.4(4) . . ?
F22 C20 F21 109.7(8) . . ?
F22' C20 F21 119.3(10) . . ?
F22' C20 F21' 107.5(4) . . ?
F20' C20 F21' 104.2(5) . . ?
F21 C20 F21' 84.3(8) . . ?
F22 C20 F20 106.9(7) . . ?
F20' C20 F20 87.4(8) . . ?
F21 C20 F20 104.5(8) . . ?
F21' C20 F20 134.9(7) . . ?
F22 C20 C21 112.8(8) . . ?
F22' C20 C21 113.8(4) . . ?
F20' C20 C21 112.4(4) . . ?
F21 C20 C21 117.0(9) . . ?
F21' C20 C21 109.9(3) . . ?
F20 C20 C21 105.0(8) . . ?
N4 C21 C22 110.6(3) . . ?
N4 C21 C20 123.3(3) . . ?
C22 C21 C20 126.0(3) . . ?
C21 C22 C23 103.9(3) . . ?
C21 C22 H22 128.1 . . ?
C23 C22 H22 128.1 . . ?
N3 C23 C22 110.4(3) . . ?
N3 C23 C24 121.5(3) . . ?
C22 C23 C24 128.0(3) . . ?
F25 C24 F24 109.3(4) . . ?
F25 C24 F23 106.0(4) . . ?
F24 C24 F23 105.0(3) . . ?
F25 C24 C23 111.5(3) . . ?
F24 C24 C23 112.9(3) . . ?
F23 C24 C23 111.8(3) . . ?
F32' C30 F30 79.2(5) . . ?
F32' C30 F31' 108.7(6) . . ?
F30 C30 F31' 123.4(8) . . ?
F32' C30 F31 122.0(8) . . ?
F30 C30 F31 108.9(6) . . ?
F32' C30 F30' 108.1(5) . . ?
F31' C30 F30' 105.6(5) . . ?
F31 C30 F30' 86.9(6) . . ?
F30 C30 F32 106.6(5) . . ?
F31' C30 F32 85.3(6) . . ?
F31 C30 F32 102.9(5) . . ?
F30' C30 F32 132.9(5) . . ?
F32' C30 C31 115.8(5) . . ?
F30 C30 C31 113.6(5) . . ?
F31' C30 C31 112.0(6) . . ?
F31 C30 C31 112.4(6) . . ?
F30' C30 C31 106.1(4) . . ?
F32 C30 C31 111.8(4) . . ?
N6 C31 C32 110.9(3) . . ?
N6 C31 C30 122.9(3) . . ?
C32 C31 C30 126.1(3) . . ?
C33 C32 C31 103.6(3) . . ?
C33 C32 H32 128.2 . . ?
C31 C32 H32 128.2 . . ?
N5 C33 C32 110.8(3) . . ?
N5 C33 C34 122.5(3) . . ?
C32 C33 C34 126.6(3) . . ?
F34 C34 F35 112.1(6) . . ?
F35 C34 F34' 128.2(8) . . ?
F34 C34 F33' 122.2(8) . . ?
F35 C34 F33' 77.9(7) . . ?
F34' C34 F33' 109.4(6) . . ?
F34 C34 F35' 86.0(7) . . ?
F34' C34 F35' 105.6(6) . . ?
F33' C34 F35' 107.3(6) . . ?
F34 C34 F33 105.4(5) . . ?
F35 C34 F33 104.3(5) . . ?
F34' C34 F33 87.8(6) . . ?
F35' C34 F33 130.8(6) . . ?
F34 C34 C33 116.1(6) . . ?
F35 C34 C33 111.3(6) . . ?
F34' C34 C33 112.8(6) . . ?
F33' C34 C33 110.8(5) . . ?
F35' C34 C33 110.6(5) . . ?
F33 C34 C33 106.6(5) . . ?
F92 C90 F90 106.5(3) . . ?
F92 C90 F91 108.9(3) . . ?
F90 C90 F91 106.8(3) . . ?
F92 C90 S3 112.0(3) . . ?
F90 C90 S3 111.8(2) . . ?
F91 C90 S3 110.5(2) . . ?

loop_
_geom_bond_atom_site_label_1
_geom_bond_atom_site_label_2
_geom_bond_distance
_geom_bond_site_symmetry_2
_geom_bond_publ_flag
Ge1 N6 2.024(2) . ?
Ge1 N4 2.027(3) . ?
Ge1 N2 2.103(2) . ?
N1 C13 1.347(4) . ?
N1 N2 1.359(3) . ?
N1 Ge2 2.054(2) . ?
Ge2 N5 2.039(3) . ?
Ge2 N3 2.118(2) . ?
N2 C11 1.343(4) . ?
S3 O12 1.420(3) . ?
S3 O11 1.439(2) . ?
S3 O10 1.451(2) . ?
S3 C90 1.827(4) . ?
N3 C23 1.343(4) . ?
N3 N4 1.358(3) . ?
N4 C21 1.353(4) . ?
N5 C33 1.351(4) . ?
N5 N6 1.359(3) . ?
N6 C31 1.338(4) . ?
F10 C10 1.329(4) . ?
C10 F12 1.321(4) . ?
C10 F11 1.333(4) . ?
C10 C11 1.489(4) . ?
C11 C12 1.376(4) . ?
C12 C13 1.366(5) . ?
C12 H12 0.9500 . ?
C13 C14 1.506(4) . ?
F13 C14 1.325(4) . ?
F14 C14 1.319(4) . ?
C14 F15 1.334(4) . ?
C20 F22 1.255(9) . ?
C20 F22' 1.272(6) . ?
C20 F20' 1.319(6) . ?
C20 F21 1.319(10) . ?
C20 F21' 1.344(6) . ?
C20 F20 1.348(9) . ?
C20 C21 1.496(5) . ?
C21 C22 1.372(5) . ?
C22 C23 1.385(5) . ?
C22 H22 0.9500 . ?
C23 C24 1.482(5) . ?
F23 C24 1.332(5) . ?
F24 C24 1.328(5) . ?
C24 F25 1.308(5) . ?
C30 F32' 1.292(6) . ?
C30 F30 1.307(6) . ?
C30 F31' 1.325(7) . ?
C30 F31 1.332(7) . ?
C30 F30' 1.341(6) . ?
C30 F32 1.346(6) . ?
C30 C31 1.499(4) . ?
C31 C32 1.376(4) . ?
C32 C33 1.375(4) . ?
C32 H32 0.9500 . ?
C33 C34 1.502(4) . ?
C34 F34 1.276(7) . ?
C34 F35 1.289(7) . ?
C34 F34' 1.298(7) . ?
C34 F33' 1.308(7) . ?
C34 F35' 1.319(7) . ?
C34 F33 1.371(6) . ?
C90 F92 1.316(4) . ?
C90 F90 1.323(4) . ?
C90 F91 1.332(4) . ?

loop_
_geom_torsion_atom_site_label_1
_geom_torsion_atom_site_label_2
_geom_torsion_atom_site_label_3
_geom_torsion_atom_site_label_4
_geom_torsion
_geom_torsion_site_symmetry_1
_geom_torsion_site_symmetry_2
_geom_torsion_site_symmetry_3
_geom_torsion_site_symmetry_4
_geom_torsion_publ_flag
C13 N1 Ge2 N5 -141.3(2) . . . . ?
N2 N1 Ge2 N5 37.0(2) . . . . ?
C13 N1 Ge2 N3 133.8(2) . . . . ?
N2 N1 Ge2 N3 -47.9(2) . . . . ?
C13 N1 N2 C11 0.5(3) . . . . ?
Ge2 N1 N2 C11 -178.12(19) . . . . ?
C13 N1 N2 Ge1 177.87(19) . . . . ?
Ge2 N1 N2 Ge1 -0.7(3) . . . . ?
N6 Ge1 N2 C11 131.5(2) . . . . ?
N4 Ge1 N2 C11 -133.0(2) . . . . ?
N6 Ge1 N2 N1 -45.4(2) . . . . ?
N4 Ge1 N2 N1 50.0(2) . . . . ?
N5 Ge2 N3 C23 140.5(3) . . . . ?
N1 Ge2 N3 C23 -124.9(3) . . . . ?
N5 Ge2 N3 N4 -41.8(2) . . . . ?
N1 Ge2 N3 N4 52.8(2) . . . . ?
C23 N3 N4 C21 0.8(3) . . . . ?
Ge2 N3 N4 C21 -177.3(2) . . . . ?
C23 N3 N4 Ge1 173.4(2) . . . . ?
Ge2 N3 N4 Ge1 -4.7(3) . . . . ?
N6 Ge1 N4 C21 -150.0(3) . . . . ?
N2 Ge1 N4 C21 125.7(3) . . . . ?
N6 Ge1 N4 N3 38.9(2) . . . . ?
N2 Ge1 N4 N3 -45.4(2) . . . . ?
N1 Ge2 N5 C33 138.9(2) . . . . ?
N3 Ge2 N5 C33 -137.5(3) . . . . ?
N1 Ge2 N5 N6 -16.0(2) . . . . ?
N3 Ge2 N5 N6 67.6(2) . . . . ?
C33 N5 N6 C31 -0.4(3) . . . . ?
Ge2 N5 N6 C31 158.75(18) . . . . ?
C33 N5 N6 Ge1 158.72(19) . . . . ?
Ge2 N5 N6 Ge1 -42.2(3) . . . . ?
N4 Ge1 N6 C31 139.9(2) . . . . ?
N2 Ge1 N6 C31 -135.2(2) . . . . ?
N4 Ge1 N6 N5 -15.5(2) . . . . ?
N2 Ge1 N6 N5 69.4(2) . . . . ?
N1 N2 C11 C12 -0.7(3) . . . . ?
Ge1 N2 C11 C12 -178.2(2) . . . . ?
N1 N2 C11 C10 -178.4(3) . . . . ?
Ge1 N2 C11 C10 4.2(4) . . . . ?
F12 C10 C11 N2 -69.6(4) . . . . ?
F10 C10 C11 N2 169.5(3) . . . . ?
F11 C10 C11 N2 49.9(4) . . . . ?
F12 C10 C11 C12 113.2(4) . . . . ?
F10 C10 C11 C12 -7.7(5) . . . . ?
F11 C10 C11 C12 -127.3(3) . . . . ?
N2 C11 C12 C13 0.7(3) . . . . ?
C10 C11 C12 C13 178.1(3) . . . . ?
N2 N1 C13 C12 0.0(3) . . . . ?
Ge2 N1 C13 C12 178.5(2) . . . . ?
N2 N1 C13 C14 175.8(3) . . . . ?
Ge2 N1 C13 C14 -5.6(4) . . . . ?
C11 C12 C13 N1 -0.4(3) . . . . ?
C11 C12 C13 C14 -176.2(3) . . . . ?
N1 C13 C14 F14 107.5(3) . . . . ?
C12 C13 C14 F14 -77.2(4) . . . . ?
N1 C13 C14 F13 -133.2(3) . . . . ?
C12 C13 C14 F13 42.2(4) . . . . ?
N1 C13 C14 F15 -13.6(4) . . . . ?
C12 C13 C14 F15 161.7(3) . . . . ?
N3 N4 C21 C22 -0.3(3) . . . . ?
Ge1 N4 C21 C22 -172.8(2) . . . . ?
N3 N4 C21 C20 176.7(3) . . . . ?
Ge1 N4 C21 C20 4.3(4) . . . . ?
F22 C20 C21 N4 -107.2(8) . . . . ?
F22' C20 C21 N4 167.1(4) . . . . ?
F20' C20 C21 N4 43.3(5) . . . . ?
F21 C20 C21 N4 21.5(9) . . . . ?
F21' C20 C21 N4 -72.3(5) . . . . ?
F20 C20 C21 N4 136.8(7) . . . . ?
F22 C20 C21 C22 69.4(8) . . . . ?
F22' C20 C21 C22 -16.3(6) . . . . ?
F20' C20 C21 C22 -140.1(4) . . . . ?
F21 C20 C21 C22 -161.9(9) . . . . ?
F21' C20 C21 C22 104.3(5) . . . . ?
F20 C20 C21 C22 -46.6(8) . . . . ?
N4 C21 C22 C23 -0.2(4) . . . . ?
C20 C21 C22 C23 -177.2(3) . . . . ?
N4 N3 C23 C22 -0.9(3) . . . . ?
Ge2 N3 C23 C22 177.1(2) . . . . ?
N4 N3 C23 C24 -179.3(3) . . . . ?
Ge2 N3 C23 C24 -1.3(4) . . . . ?
C21 C22 C23 N3 0.7(4) . . . . ?
C21 C22 C23 C24 179.0(3) . . . . ?
N3 C23 C24 F25 175.9(4) . . . . ?
C22 C23 C24 F25 -2.2(6) . . . . ?
N3 C23 C24 F24 -60.6(4) . . . . ?
C22 C23 C24 F24 121.3(4) . . . . ?
N3 C23 C24 F23 57.4(4) . . . . ?
C22 C23 C24 F23 -120.7(4) . . . . ?
N5 N6 C31 C32 0.2(3) . . . . ?
Ge1 N6 C31 C32 -158.4(2) . . . . ?
N5 N6 C31 C30 -176.0(3) . . . . ?
Ge1 N6 C31 C30 25.4(4) . . . . ?
F32' C30 C31 N6 -105.0(6) . . . . ?
F30 C30 C31 N6 165.9(5) . . . . ?
F31' C30 C31 N6 20.4(6) . . . . ?
F31 C30 C31 N6 41.7(6) . . . . ?
F30' C30 C31 N6 135.1(5) . . . . ?
F32 C30 C31 N6 -73.4(5) . . . . ?
F32' C30 C31 C32 79.5(6) . . . . ?
F30 C30 C31 C32 -9.6(6) . . . . ?
F31' C30 C31 C32 -155.1(5) . . . . ?
F31 C30 C31 C32 -133.8(5) . . . . ?
F30' C30 C31 C32 -40.4(6) . . . . ?
F32 C30 C31 C32 111.0(5) . . . . ?
N6 C31 C32 C33 0.1(3) . . . . ?
C30 C31 C32 C33 176.1(3) . . . . ?
N6 N5 C33 C32 0.4(3) . . . . ?
Ge2 N5 C33 C32 -157.8(2) . . . . ?
N6 N5 C33 C34 -176.8(3) . . . . ?
Ge2 N5 C33 C34 24.9(4) . . . . ?
C31 C32 C33 N5 -0.3(3) . . . . ?
C31 C32 C33 C34 176.8(3) . . . . ?
N5 C33 C34 F34 -37.5(7) . . . . ?
C32 C33 C34 F34 145.7(6) . . . . ?
N5 C33 C34 F35 92.4(6) . . . . ?
C32 C33 C34 F35 -84.4(6) . . . . ?
N5 C33 C34 F34' -59.8(6) . . . . ?
C32 C33 C34 F34' 123.4(6) . . . . ?
N5 C33 C34 F33' 177.2(6) . . . . ?
C32 C33 C34 F33' 0.4(7) . . . . ?
N5 C33 C34 F35' 58.3(7) . . . . ?
C32 C33 C34 F35' -118.5(6) . . . . ?
N5 C33 C34 F33 -154.5(4) . . . . ?
C32 C33 C34 F33 28.7(5) . . . . ?
O12 S3 C90 F92 57.0(3) . . . . ?
O11 S3 C90 F92 -64.7(3) . . . . ?
O10 S3 C90 F92 177.2(3) . . . . ?
O12 S3 C90 F90 176.5(2) . . . . ?
O11 S3 C90 F90 54.8(3) . . . . ?
O10 S3 C90 F90 -63.3(3) . . . . ?
O12 S3 C90 F91 -64.7(3) . . . . ?
O11 S3 C90 F91 173.6(3) . . . . ?
O10 S3 C90 F91 55.5(3) . . . . ?
